data_2020857
loop_
_publ_author_name
'Zhou, Qian-Kun'
'Li, Ni-Ya'

_publ_section_title
;
 A three-dimensional cadmium coordination polymer based on
 1,4-bis(1,2,4-triazol-1-yl)but-2-ene and benzene-1,3,5-tricarboxylic acid
;
_journal_coeditor_code EG3225
_journal_issue 9
_journal_name_full 'Acta Crystallographica Section C'
_journal_page_first
;
;
_journal_paper_doi 10.1107/S2053229617012189
_journal_volume 73
_journal_year 2017
_chemical_formula_iupac '[Cd2 (C9 H4 O6)2 (C8 H10 N6)], 2H2 O'
_chemical_formula_moiety 'C26 H18 Cd2 N6 O12, 2(H2 O)'
_chemical_formula_sum 'C13 H11 Cd N3 O7'
_chemical_formula_weight 867.32
_chemical_name_systematic
'Poly[[[\m~4~-1,4-bis(1,2,4-triazol-1-yl)but-2-ene]bis(\m~3~-5-carboxybenzene-1,3-dicarboxylato)dicadmium(II)] dihydrate]'
_space_group_crystal_system monoclinic
_space_group_IT_number 15
_space_group_name_Hall '-C 2yc'
_space_group_name_H-M_alt 'C 1 2/c 1'
_symmetry_space_group_name_Hall '-C 2yc'
_symmetry_space_group_name_H-M 'C 1 2/c 1'
_atom_sites_solution_hydrogens mixed
_audit_creation_method SHELXL-2014/7
_cell_angle_alpha 90
_cell_angle_beta 111.47(3)
_cell_angle_gamma 90
_cell_formula_units_Z 4
_cell_length_a 16.560(3)
_cell_length_b 13.383(3)
_cell_length_c 13.302(3)
_cell_measurement_reflns_used 16412
_cell_measurement_temperature 223(2)
_cell_measurement_theta_max 27.52
_cell_measurement_theta_min 2.892
_cell_volume 2743.5(12)
_computing_cell_refinement
;
SMART (Bruker, 2001)
;
_computing_data_collection
;
SMART (Bruker, 2001)
;
_computing_data_reduction
;
SAINT-Plus (Bruker, 2009)
;
_computing_molecular_graphics
;
DIAMOND (Brandenburg, 2010)
;
_computing_publication_material
;
PublCIF (Westrip, 2010)
;
_computing_structure_refinement
;
SHELXL2014 (Sheldrick, 2015b)
;
_computing_structure_solution
;
SHELXT (Sheldrick, 2015a)
;
_diffrn_ambient_temperature 223(2)
_diffrn_measured_fraction_theta_full 0.998
_diffrn_measured_fraction_theta_max 0.996
_diffrn_measurement_device_type 'Bruker D8 goniometer with an APEX CCD detector'
_diffrn_measurement_method 'phi and omega scans'
_diffrn_radiation_type MoK\a
_diffrn_radiation_wavelength 0.71073
_diffrn_reflns_av_R_equivalents 0.0168
_diffrn_reflns_limit_h_max 21
_diffrn_reflns_limit_h_min -19
_diffrn_reflns_limit_k_max 17
_diffrn_reflns_limit_k_min -17
_diffrn_reflns_limit_l_max 17
_diffrn_reflns_limit_l_min -17
_diffrn_reflns_number 16412
_diffrn_reflns_theta_full 25.242
_diffrn_reflns_theta_max 27.513
_diffrn_reflns_theta_min 2.892
_exptl_absorpt_coefficient_mu 1.640
_exptl_absorpt_correction_T_max 0.822
_exptl_absorpt_correction_T_min 0.783
_exptl_absorpt_correction_type multi-scan
_exptl_absorpt_process_details
;
(SADABS; Bruker, 2008)
;
_exptl_crystal_colour light-yellow
_exptl_crystal_density_diffrn 2.100
_exptl_crystal_description block
_exptl_crystal_F_000 1712
_exptl_crystal_size_max 0.150
_exptl_crystal_size_mid 0.120
_exptl_crystal_size_min 0.110
_refine_diff_density_max 0.490
_refine_diff_density_min -0.296
_refine_ls_extinction_coef 0.00264(10)
_refine_ls_extinction_expression Fc^*^=kFc[1+0.001xFc^2^\l^3^/sin(2\q)]^-1/4^
_refine_ls_extinction_method
;
SHELXL2014 (Sheldrick, 2015b)
;
_refine_ls_goodness_of_fit_ref 1.157
_refine_ls_hydrogen_treatment mixed
_refine_ls_matrix_type full
_refine_ls_number_parameters 230
_refine_ls_number_reflns 3144
_refine_ls_number_restraints 0
_refine_ls_restrained_S_all 1.157
_refine_ls_R_factor_all 0.0209
_refine_ls_R_factor_gt 0.0201
_refine_ls_shift/su_max 0.002
_refine_ls_shift/su_mean 0.000
_refine_ls_structure_factor_coef Fsqd
_refine_ls_weighting_details 'w=1/[\s^2^(Fo^2^)+(0.0141P)^2^+6.5924P] where P=(Fo^2^+2Fc^2^)/3'
_refine_ls_weighting_scheme calc
_refine_ls_wR_factor_gt 0.0468
_refine_ls_wR_factor_ref 0.0473
_reflns_number_gt 3022
_reflns_number_total 3144
_reflns_threshold_expression 'I > 2\s(I)'
_cod_data_source_file eg3225sup1.cif
_cod_data_source_block I
_cod_database_code 2020857
_shelx_space_group_comment
;
The symmetry employed for this shelxl refinement is uniquely defined
by the following loop, which should always be used as a source of
symmetry information in preference to the above space-group names.
They are only intended as comments.
;
_shelx_estimated_absorpt_t_min 0.791
_shelx_estimated_absorpt_t_max 0.840

loop_
_space_group_symop_operation_xyz
'x, y, z'
'-x, y, -z+1/2'
'x+1/2, y+1/2, z'
'-x+1/2, y+1/2, -z+1/2'
'-x, -y, -z'
'x, -y, z-1/2'
'-x+1/2, -y+1/2, -z'
'x+1/2, -y+1/2, z-1/2'

loop_
_atom_site_type_symbol
_atom_site_label
_atom_site_fract_x
_atom_site_fract_y
_atom_site_fract_z
_atom_site_U_iso_or_equiv
_atom_site_adp_type
_atom_site_calc_flag
_atom_site_occupancy
Cd Cd1 0.86746(2) 0.50263(2) 0.44418(2) 0.01539(7) Uani d 1
N N1 0.88685(11) 0.57657(12) 0.62511(13) 0.0212(3) Uani d 1
N N2 0.87896(11) 0.56249(12) 0.78951(13) 0.0204(3) Uani d 1
N N3 0.87461(11) 0.66821(12) 0.66277(13) 0.0189(3) Uani d 1
O O1 0.72767(10) 0.50682(11) 0.41868(15) 0.0307(4) Uani d 1
O O2 0.76010(9) 0.34741(12) 0.41863(14) 0.0306(3) Uani d 1
O O3 0.53260(10) 0.10140(11) 0.44638(13) 0.0311(3) Uani d 1
O O4 0.39765(9) 0.15500(10) 0.39758(12) 0.0236(3) Uani d 1
O O5 0.33089(10) 0.51091(12) 0.34630(14) 0.0277(3) Uani d 1
H H5 0.306(2) 0.560(3) 0.338(2) 0.046(9) Uiso d 1
O O6 0.43188(10) 0.61969(11) 0.34219(14) 0.0301(3) Uani d 1
O O7 0.23181(12) 0.67140(14) 0.30808(18) 0.0430(5) Uani d 1
H H1W 0.196(2) 0.681(2) 0.246(3) 0.045(9) Uiso d 1
H H2W 0.237(2) 0.721(3) 0.342(3) 0.052(10) Uiso d 1
C C1 0.61619(11) 0.39091(14) 0.40510(14) 0.0164(3) Uani d 1
C C2 0.59066(12) 0.29353(13) 0.41525(14) 0.0165(3) Uani d 1
H H2 0.6311 0.2411 0.4297 0.020 Uiso calc 1
C C3 0.50509(11) 0.27378(13) 0.40397(14) 0.0149(3) Uani d 1
C C4 0.44527(12) 0.35112(13) 0.38259(14) 0.0165(3) Uani d 1
H H4 0.3874 0.3374 0.3736 0.020 Uiso calc 1
C C5 0.47074(12) 0.44897(13) 0.37438(14) 0.0156(3) Uani d 1
C C6 0.55646(12) 0.46785(14) 0.38600(15) 0.0176(3) Uani d 1
H H6 0.5740 0.5338 0.3808 0.021 Uiso calc 1
C C7 0.70748(12) 0.41558(15) 0.41468(14) 0.0186(4) Uani d 1
C C8 0.47748(12) 0.16917(13) 0.41734(14) 0.0156(3) Uani d 1
C C9 0.40998(12) 0.53533(14) 0.35267(14) 0.0184(4) Uani d 1
C C10 0.78489(14) 0.77818(14) 0.51233(16) 0.0219(4) Uani d 1
H H10 0.7811 0.8345 0.4686 0.026 Uiso calc 1
C C11 0.86965(14) 0.76134(14) 0.60314(16) 0.0230(4) Uani d 1
H H11A 0.9160 0.7614 0.5739 0.028 Uiso calc 1
H H11B 0.8803 0.8174 0.6538 0.028 Uiso calc 1
C C12 0.87012(13) 0.65794(15) 0.76006(16) 0.0220(4) Uani d 1
H H12 0.8619 0.7107 0.8020 0.026 Uiso calc 1
C C13 0.88905(14) 0.51632(15) 0.70434(16) 0.0219(4) Uani d 1
H H13 0.8970 0.4469 0.7019 0.026 Uiso calc 1

loop_
_atom_site_aniso_label
_atom_site_aniso_U_11
_atom_site_aniso_U_22
_atom_site_aniso_U_33
_atom_site_aniso_U_12
_atom_site_aniso_U_13
_atom_site_aniso_U_23
Cd1 0.01644(9) 0.01344(8) 0.01795(9) -0.00174(5) 0.00827(6) 0.00063(4)
N1 0.0288(9) 0.0152(7) 0.0219(8) 0.0038(6) 0.0120(7) 0.0006(6)
N2 0.0251(8) 0.0173(8) 0.0210(8) 0.0033(6) 0.0113(6) 0.0025(6)
N3 0.0237(8) 0.0132(7) 0.0205(7) 0.0012(6) 0.0090(6) 0.0011(6)
O1 0.0228(8) 0.0229(8) 0.0528(10) -0.0108(6) 0.0215(7) -0.0105(6)
O2 0.0178(7) 0.0274(8) 0.0479(9) 0.0036(6) 0.0137(6) 0.0091(7)
O3 0.0289(8) 0.0147(7) 0.0422(9) 0.0050(6) 0.0042(7) 0.0062(6)
O4 0.0227(7) 0.0150(6) 0.0368(8) -0.0049(5) 0.0152(6) 0.0019(6)
O5 0.0188(7) 0.0192(7) 0.0439(9) 0.0047(6) 0.0103(7) 0.0042(6)
O6 0.0297(8) 0.0146(7) 0.0462(9) 0.0037(6) 0.0140(7) 0.0076(6)
O7 0.0332(9) 0.0289(9) 0.0535(12) 0.0101(8) 0.0002(9) -0.0078(9)
C1 0.0145(8) 0.0183(8) 0.0170(8) -0.0033(7) 0.0064(6) 0.0000(7)
C2 0.0151(8) 0.0153(8) 0.0197(8) 0.0009(7) 0.0071(7) 0.0012(6)
C3 0.0176(8) 0.0110(8) 0.0162(8) -0.0017(7) 0.0065(6) 0.0009(6)
C4 0.0152(8) 0.0153(8) 0.0193(8) -0.0019(7) 0.0066(7) 0.0011(6)
C5 0.0169(8) 0.0130(8) 0.0166(8) 0.0007(7) 0.0057(7) 0.0015(6)
C6 0.0199(9) 0.0123(8) 0.0207(8) -0.0039(7) 0.0076(7) 0.0003(7)
C7 0.0157(8) 0.0226(9) 0.0180(8) -0.0052(7) 0.0066(7) -0.0011(7)
C8 0.0212(8) 0.0115(8) 0.0148(8) -0.0016(7) 0.0075(7) -0.0005(6)
C9 0.0191(9) 0.0156(8) 0.0180(8) 0.0023(7) 0.0039(7) 0.0021(7)
C10 0.0324(10) 0.0128(8) 0.0244(9) 0.0035(7) 0.0148(8) 0.0042(7)
C11 0.0311(10) 0.0134(8) 0.0250(9) -0.0022(8) 0.0110(8) 0.0030(7)
C12 0.0278(10) 0.0173(9) 0.0226(9) 0.0022(8) 0.0111(8) -0.0008(7)
C13 0.0290(10) 0.0148(8) 0.0240(9) 0.0045(8) 0.0123(8) 0.0024(7)

loop_
_atom_type_symbol
_atom_type_description
_atom_type_scat_dispersion_real
_atom_type_scat_dispersion_imag
_atom_type_scat_source
C C 0.0033 0.0016 'International Tables Vol C Tables 4.2.6.8 and 6.1.1.4'
H H 0.0000 0.0000 'International Tables Vol C Tables 4.2.6.8 and 6.1.1.4'
N N 0.0061 0.0033 'International Tables Vol C Tables 4.2.6.8 and 6.1.1.4'
O O 0.0106 0.0060 'International Tables Vol C Tables 4.2.6.8 and 6.1.1.4'
Cd Cd -0.8075 1.2024 'International Tables Vol C Tables 4.2.6.8 and 6.1.1.4'

loop_
_geom_angle_atom_site_label_1
_geom_angle_atom_site_label_2
_geom_angle_atom_site_label_3
_geom_angle_site_symmetry_1
_geom_angle_site_symmetry_3
_geom_angle
O1 Cd1 O4 . 3 105.14(5)
O1 Cd1 O3 . 7_656 126.64(6)
O4 Cd1 O3 3 7_656 123.92(6)
O1 Cd1 N2 . 6_565 107.23(7)
O4 Cd1 N2 3 6_565 89.85(6)
O3 Cd1 N2 7_656 6_565 93.57(6)
O1 Cd1 N1 . . 84.07(7)
O4 Cd1 N1 3 . 86.75(5)
O3 Cd1 N1 7_656 . 79.49(6)
N2 Cd1 N1 6_565 . 168.70(6)
C13 N1 N3 . . 102.72(15)
C13 N1 Cd1 . . 118.82(13)
N3 N1 Cd1 . . 136.07(12)
C12 N2 C13 . . 103.07(16)
C12 N2 Cd1 . 6_566 126.19(13)
C13 N2 Cd1 . 6_566 130.56(13)
C12 N3 N1 . . 109.40(15)
C12 N3 C11 . . 127.10(16)
N1 N3 C11 . . 123.48(15)
C7 O1 Cd1 . . 103.17(12)
C8 O3 Cd1 . 7_656 159.61(14)
C8 O4 Cd1 . 3_445 113.66(12)
C9 O5 H5 . . 106(2)
H1W O7 H2W . . 109(3)
C6 C1 C2 . . 119.47(16)
C6 C1 C7 . . 118.66(16)
C2 C1 C7 . . 121.87(16)
C1 C2 C3 . . 119.99(16)
C1 C2 H2 . . 120.0
C3 C2 H2 . . 120.0
C4 C3 C2 . . 120.10(16)
C4 C3 C8 . . 119.56(16)
C2 C3 C8 . . 120.32(16)
C3 C4 C5 . . 120.23(16)
C3 C4 H4 . . 119.9
C5 C4 H4 . . 119.9
C4 C5 C6 . . 119.16(16)
C4 C5 C9 . . 122.85(17)
C6 C5 C9 . . 117.98(16)
C1 C6 C5 . . 121.03(17)
C1 C6 H6 . . 119.5
C5 C6 H6 . . 119.5
O2 C7 O1 . . 122.34(17)
O2 C7 C1 . . 120.43(17)
O1 C7 C1 . . 117.23(17)
O3 C8 O4 . . 123.22(17)
O3 C8 C3 . . 119.70(17)
O4 C8 C3 . . 117.08(16)
O6 C9 O5 . . 123.72(18)
O6 C9 C5 . . 122.47(18)
O5 C9 C5 . . 113.80(16)
C10 C10 C11 7_666 . 126.4(2)
C10 C10 H10 7_666 . 116.8
C11 C10 H10 . . 116.8
N3 C11 C10 . . 114.58(16)
N3 C11 H11A . . 108.6
C10 C11 H11A . . 108.6
N3 C11 H11B . . 108.6
C10 C11 H11B . . 108.6
H11A C11 H11B . . 107.6
N2 C12 N3 . . 110.30(17)
N2 C12 H12 . . 124.9
N3 C12 H12 . . 124.8
N1 C13 N2 . . 114.50(17)
N1 C13 H13 . . 122.7
N2 C13 H13 . . 122.7

loop_
_geom_bond_atom_site_label_1
_geom_bond_atom_site_label_2
_geom_bond_site_symmetry_2
_geom_bond_distance
Cd1 O1 . 2.2141(16)
Cd1 O4 3 2.2406(14)
Cd1 O3 7_656 2.2434(16)
Cd1 N2 6_565 2.3054(16)
Cd1 N1 . 2.5117(17)
N1 C13 . 1.317(2)
N1 N3 . 1.368(2)
N2 C12 . 1.328(2)
N2 C13 . 1.353(2)
N2 Cd1 6_566 2.3054(16)
N3 C12 . 1.330(2)
N3 C11 . 1.463(2)
O1 C7 . 1.262(2)
O2 C7 . 1.249(2)
O3 C8 . 1.244(2)
O3 Cd1 7_656 2.2434(16)
O4 C8 . 1.264(2)
O4 Cd1 3_445 2.2405(14)
O5 C9 . 1.322(2)
O5 H5 . 0.77(3)
O6 C9 . 1.209(2)
O7 H1W . 0.83(3)
O7 H2W . 0.79(4)
C1 C6 . 1.385(3)
C1 C2 . 1.392(2)
C1 C7 . 1.507(2)
C2 C3 . 1.394(2)
C2 H2 . 0.9400
C3 C4 . 1.388(2)
C3 C8 . 1.503(2)
C4 C5 . 1.392(2)
C4 H4 . 0.9400
C5 C6 . 1.394(3)
C5 C9 . 1.490(3)
C6 H6 . 0.9400
C10 C10 7_666 1.317(4)
C10 C11 . 1.496(3)
C10 H10 . 0.9400
C11 H11A . 0.9800
C11 H11B . 0.9800
C12 H12 . 0.9400
C13 H13 . 0.9400

loop_
_geom_hbond_atom_site_label_D
_geom_hbond_atom_site_label_H
_geom_hbond_atom_site_label_A
_geom_hbond_site_symmetry_A
_geom_hbond_distance_DH
_geom_hbond_distance_HA
_geom_hbond_distance_DA
_geom_hbond_angle_DHA
O5 H5 O7 . 0.77(3) 1.87(3) 2.637(2) 173(3)
O7 H1W O4 4 0.83(3) 2.01(3) 2.799(3) 160(3)
O7 H2W O2 3_455 0.79(4) 1.94(4) 2.725(3) 174(3)

_cod_database_fobs_code 2020857
